data_2218070
loop_
_publ_author_name
'Li, Heng-Da'
'Li, Xiu-Ying'
'Xu, Mao-Liang'
'Ng, Seik Weng'

_publ_section_title
;<i>catena</i>-Poly[[[bis[4-(1<i>H</i>-1,3,7,8-tetraazacyclopenta[<i>l</i>]phenanthren-2-yl)phenol-\k^2^<i>N</i>^7^,<i>N</i>^8^]manganese(II)]-\m-naphthalene-1,4-dicarboxylato-\k^2^<i>O</i>^1^:<i>O</i>^4^]
 naphthalene-1,4-dicarboxylic acid hemisolvate monohydrate]
;
_journal_coeditor_code BX2132
_journal_issue 5
_journal_name_full 'Acta Crystallographica Section E'
_journal_page_first m701
_journal_page_last m702
_journal_paper_doi 10.1107/S160053680801074X
_journal_volume 64
_journal_year 2008
_chemical_formula_iupac '[Mn (C12 H6 O4) (C19 H12 N4 O)2], 0.5C12 H8 O4, H2 O'
_chemical_formula_moiety 'C50 H30 Mn1 N8 O6, 0.5(C12 H8 O4), H2 O'
_chemical_formula_sum 'C56 H36 Mn N8 O9'
_chemical_formula_weight 1019.87
_chemical_name_systematic
;
<i>catena</i>-Poly[[[bis[4-(1<i>H</i>-1,3,7,8-
tetraazacyclopenta[<i>l</i>]phenanthren-2-yl)phenol-
\k^2^<i>N</i>^7^,<i>N</i>^8^]manganese(II)]-\m-naphthalene-1,4-dicarboxylato-
\k^2^<i>O</i>^1^:<i>O</i>^4^] naphthalene-1,4-dicarboxylic acid hemisolvate
monohydrate]
;
_space_group_IT_number 15
_symmetry_cell_setting monoclinic
_symmetry_space_group_name_Hall '-C 2yc'
_symmetry_space_group_name_H-M 'C 1 2/c 1'
_atom_sites_solution_hydrogens geom
_atom_sites_solution_primary direct
_atom_sites_solution_secondary difmap
_audit_creation_method SHELXL-97
_cell_angle_alpha 90.00
_cell_angle_beta 103.200(10)
_cell_angle_gamma 90.00
_cell_formula_units_Z 8
_cell_length_a 48.398(15)
_cell_length_b 9.089(2)
_cell_length_c 20.598(6)
_cell_measurement_reflns_used 24704
_cell_measurement_temperature 295(2)
_cell_measurement_theta_max 27.5
_cell_measurement_theta_min 3.0
_cell_volume 8821(4)
_computing_cell_refinement 'RAPID-AUTO (Rigaku, 1998)'
_computing_data_collection 'RAPID-AUTO (Rigaku, 1998)'
_computing_data_reduction 'CrystalStructure (Rigaku/MSC, 2002)'
_computing_molecular_graphics 'X-SEED (Barbour, 2001) and OLEX (Dolomanov <i>et al.</i>,  2003)'
_computing_publication_material 'publCIF (Westrip, 2008)'
_computing_structure_refinement 'SHELXL97 (Sheldrick, 2008)'
_computing_structure_solution 'SHELXS97 (Sheldrick, 2008)'
_diffrn_ambient_temperature 295(2)
_diffrn_detector_area_resol_mean 10
_diffrn_measured_fraction_theta_full 0.991
_diffrn_measured_fraction_theta_max 0.991
_diffrn_measurement_device_type 'Rigaku R-AXIS RAPID'
_diffrn_measurement_method \w
_diffrn_radiation_monochromator graphite
_diffrn_radiation_source 'fine-focus sealed tube'
_diffrn_radiation_type MoK\a
_diffrn_radiation_wavelength 0.71073
_diffrn_reflns_av_R_equivalents 0.0844
_diffrn_reflns_av_sigmaI/netI 0.0753
_diffrn_reflns_limit_h_max 62
_diffrn_reflns_limit_h_min -62
_diffrn_reflns_limit_k_max 11
_diffrn_reflns_limit_k_min -11
_diffrn_reflns_limit_l_max 26
_diffrn_reflns_limit_l_min -25
_diffrn_reflns_number 40785
_diffrn_reflns_theta_full 27.47
_diffrn_reflns_theta_max 27.47
_diffrn_reflns_theta_min 2.99
_diffrn_standards_decay_% 0
_diffrn_standards_interval_count 0
_diffrn_standards_interval_time 0
_diffrn_standards_number 0
_exptl_absorpt_coefficient_mu 0.375
_exptl_absorpt_correction_T_max 1.0000
_exptl_absorpt_correction_T_min 0.8203
_exptl_absorpt_correction_type multi-scan
_exptl_absorpt_process_details '(ABSCOR; Higashi, 1995)'
_exptl_crystal_colour Brown
_exptl_crystal_density_diffrn 1.536
_exptl_crystal_density_method 'not measured'
_exptl_crystal_description Block
_exptl_crystal_F_000 4200
_exptl_crystal_size_max 0.31
_exptl_crystal_size_mid 0.25
_exptl_crystal_size_min 0.18
_refine_diff_density_max 1.347
_refine_diff_density_min -0.420
_refine_ls_extinction_method none
_refine_ls_goodness_of_fit_ref 1.029
_refine_ls_hydrogen_treatment constr
_refine_ls_matrix_type full
_refine_ls_number_parameters 717
_refine_ls_number_reflns 10014
_refine_ls_number_restraints 116
_refine_ls_restrained_S_all 1.070
_refine_ls_R_factor_all 0.1206
_refine_ls_R_factor_gt 0.0603
_refine_ls_shift/su_max 0.001
_refine_ls_shift/su_mean 0.000
_refine_ls_structure_factor_coef Fsqd
_refine_ls_weighting_details 'calc w=1/[\s^2^(Fo^2^)+(0.0782P)^2^+7.7802P] where P=(Fo^2^+2Fc^2^)/3'
_refine_ls_weighting_scheme calc
_refine_ls_wR_factor_gt 0.1410
_refine_ls_wR_factor_ref 0.1697
_reflns_number_gt 5868
_reflns_number_total 10014
_reflns_threshold_expression I>2\s(I)
_cod_data_source_file bx2132.cif
_cod_data_source_block I
_cod_original_sg_symbol_H-M 'C 2/c'
_cod_database_code 2218070
_cod_database_fobs_code 2218070

loop_
_symmetry_equiv_pos_as_xyz
'x, y, z'
'-x, y, -z+1/2'
'x+1/2, y+1/2, z'
'-x+1/2, y+1/2, -z+1/2'
'-x, -y, -z'
'x, -y, z-1/2'
'-x+1/2, -y+1/2, -z'
'x+1/2, -y+1/2, z-1/2'

loop_
_atom_site_type_symbol
_atom_site_label
_atom_site_fract_x
_atom_site_fract_y
_atom_site_fract_z
_atom_site_U_iso_or_equiv
_atom_site_adp_type
_atom_site_calc_flag
_atom_site_refinement_flags
_atom_site_occupancy
_atom_site_disorder_assembly
_atom_site_disorder_group
Mn Mn1 0.648562(11) 0.41289(6) 0.51035(2) 0.03142(15) Uani d . 1 . .
O O1 0.66266(5) 0.5844(3) 0.45399(11) 0.0379(6) Uani d . 1 . .
O O2 0.70748(5) 0.5903(3) 0.44417(12) 0.0468(7) Uani d . 1 . .
O O3 0.65765(6) 0.4702(3) 0.10116(11) 0.0487(7) Uani d . 1 . .
O O4 0.62358(12) 0.3337(5) 0.12178(16) 0.137(2) Uani d U 1 . .
O O5 0.80478(5) -0.5497(3) 0.28409(12) 0.0431(6) Uani d . 1 . .
H H5O 0.7975 -0.5713 0.2453 0.052 Uiso calc R 1 . .
O O6 0.39480(6) 0.0139(4) 0.56796(15) 0.0580(8) Uani d . 1 . .
H H6O 0.3828 0.0538 0.5388 0.070 Uiso calc R 1 . .
O O1W 0.64402(6) 0.8246(3) 0.51341(13) 0.0585(8) Uani d . 1 . .
H H1W1 0.6381 0.7882 0.5440 0.070 Uiso d R 1 . .
H H1W2 0.6500 0.7580 0.4935 0.070 Uiso d R 1 . .
N N1 0.64987(6) 0.2597(3) 0.42332(13) 0.0329(6) Uani d . 1 . .
N N2 0.71343(6) -0.0949(3) 0.35027(13) 0.0326(6) Uani d . 1 . .
N N3 0.74551(6) -0.0806(3) 0.44653(13) 0.0323(6) Uani d . 1 . .
H H3N 0.7608 -0.0958 0.4765 0.039 Uiso calc R 1 . .
N N4 0.68967(6) 0.2888(3) 0.53848(13) 0.0323(6) Uani d . 1 . .
N N5 0.60125(6) 0.4417(3) 0.47014(14) 0.0349(7) Uani d . 1 . .
N N6 0.50889(6) 0.2640(4) 0.49973(15) 0.0427(8) Uani d . 1 . .
H H6N 0.4963 0.3127 0.4718 0.051 Uiso calc PR 0.50 . .
N N7 0.52850(6) 0.1071(3) 0.58045(15) 0.0393(7) Uani d . 1 . .
H H7N 0.5305 0.0422 0.6115 0.047 Uiso calc PR 0.50 . .
N N8 0.62546(6) 0.2431(3) 0.56234(13) 0.0328(6) Uani d . 1 . .
C C1 0.68180(7) 0.5800(4) 0.42007(15) 0.0318(7) Uani d . 1 . .
C C2 0.67164(7) 0.5539(4) 0.34578(15) 0.0334(8) Uani d . 1 . .
C C3 0.68747(8) 0.4623(4) 0.31553(18) 0.0442(9) Uani d . 1 . .
H H3 0.7046 0.4257 0.3404 0.053 Uiso calc R 1 . .
C C4 0.67855(10) 0.4222(5) 0.24807(19) 0.0520(11) Uani d . 1 . .
H H4 0.6904 0.3659 0.2282 0.062 Uiso calc R 1 . .
C C5 0.65281(9) 0.4650(4) 0.21179(17) 0.0453(10) Uani d . 1 . .
C C6 0.63544(8) 0.5580(4) 0.24055(17) 0.0418(9) Uani d . 1 . .
C C7 0.60821(10) 0.6066(6) 0.2051(2) 0.0636(14) Uani d . 1 . .
H H7 0.6006 0.5699 0.1626 0.076 Uiso calc R 1 . .
C C8 0.59313(10) 0.7050(7) 0.2321(2) 0.0763(17) Uani d . 1 . .
H H8 0.5750 0.7312 0.2087 0.092 Uiso calc R 1 . .
C C9 0.60437(9) 0.7686(6) 0.2949(2) 0.0610(13) Uani d . 1 . .
H H9 0.5944 0.8414 0.3115 0.073 Uiso calc R 1 . .
C C10 0.63004(8) 0.7224(4) 0.33118(18) 0.0446(9) Uani d . 1 . .
H H10 0.6375 0.7647 0.3726 0.053 Uiso calc R 1 . .
C C11 0.64569(8) 0.6109(4) 0.30714(16) 0.0362(8) Uani d . 1 . .
C C12 0.64374(11) 0.4187(5) 0.13943(18) 0.0573(12) Uani d . 1 . .
C C13 0.63068(8) 0.2504(4) 0.36630(17) 0.0391(8) Uani d . 1 . .
H H13 0.6143 0.3071 0.3612 0.047 Uiso calc R 1 . .
C C14 0.63352(8) 0.1611(4) 0.31385(18) 0.0443(9) Uani d . 1 . .
H H14 0.6195 0.1594 0.2745 0.053 Uiso calc R 1 . .
C C15 0.65707(7) 0.0760(4) 0.32064(16) 0.0383(8) Uani d . 1 . .
H H15 0.6592 0.0140 0.2862 0.046 Uiso calc R 1 . .
C C16 0.67804(7) 0.0824(4) 0.38000(15) 0.0309(7) Uani d . 1 . .
C C17 0.67358(7) 0.1766(4) 0.43056(15) 0.0277(7) Uani d . 1 . .
C C18 0.70380(7) -0.0002(4) 0.39249(15) 0.0302(7) Uani d . 1 . .
C C19 0.73844(7) -0.1426(4) 0.38480(16) 0.0319(7) Uani d . 1 . .
C C20 0.75594(7) -0.2469(4) 0.35910(15) 0.0310(7) Uani d . 1 . .
C C21 0.74440(8) -0.3234(4) 0.30051(17) 0.0375(8) Uani d . 1 . .
H H21 0.7256 -0.3066 0.2787 0.045 Uiso calc R 1 . .
C C22 0.76036(7) -0.4235(4) 0.27433(16) 0.0363(8) Uani d . 1 . .
H H22 0.7523 -0.4730 0.2350 0.044 Uiso calc R 1 . .
C C23 0.78818(7) -0.4505(4) 0.30626(16) 0.0326(8) Uani d . 1 . .
C C24 0.80001(8) -0.3755(4) 0.36495(17) 0.0394(9) Uani d . 1 . .
H H24 0.8187 -0.3932 0.3868 0.047 Uiso calc R 1 . .
C C25 0.78397(8) -0.2747(4) 0.39081(17) 0.0388(8) Uani d . 1 . .
H H25 0.7921 -0.2249 0.4300 0.047 Uiso calc R 1 . .
C C26 0.72353(7) 0.0112(4) 0.45189(15) 0.0305(7) Uani d . 1 . .
C C27 0.72016(7) 0.1082(4) 0.50390(15) 0.0303(7) Uani d . 1 . .
C C28 0.69495(7) 0.1906(4) 0.49268(15) 0.0289(7) Uani d . 1 . .
C C29 0.73988(8) 0.1291(4) 0.56409(16) 0.0368(8) Uani d . 1 . .
H H29 0.7567 0.0751 0.5734 0.044 Uiso calc R 1 . .
C C30 0.73462(8) 0.2288(4) 0.60954(17) 0.0417(9) Uani d . 1 . .
H H30 0.7478 0.2448 0.6494 0.050 Uiso calc R 1 . .
C C31 0.70901(8) 0.3062(4) 0.59476(16) 0.0370(8) Uani d . 1 . .
H H31 0.7054 0.3731 0.6260 0.044 Uiso calc R 1 . .
C C32 0.58966(8) 0.5338(4) 0.42155(17) 0.0421(9) Uani d . 1 . .
H H32 0.6017 0.5940 0.4039 0.051 Uiso calc R 1 . .
C C33 0.56062(8) 0.5453(5) 0.39549(19) 0.0472(10) Uani d . 1 . .
H H33 0.5536 0.6091 0.3603 0.057 Uiso calc R 1 . .
C C34 0.54270(8) 0.4625(4) 0.42190(18) 0.0448(9) Uani d . 1 . .
H H34 0.5232 0.4703 0.4059 0.054 Uiso calc R 1 . .
C C35 0.55415(7) 0.3645(4) 0.47394(17) 0.0352(8) Uani d . 1 . .
C C36 0.58368(7) 0.3551(4) 0.49587(16) 0.0308(7) Uani d . 1 . .
C C37 0.53799(7) 0.2739(4) 0.50782(17) 0.0375(8) Uani d . 1 . .
C C38 0.50402(8) 0.1628(4) 0.54421(18) 0.0390(8) Uani d . 1 . .
C C39 0.47567(8) 0.1240(4) 0.55059(18) 0.0398(9) Uani d . 1 . .
C C40 0.45204(8) 0.1852(5) 0.5075(2) 0.0466(9) Uani d . 1 . .
H H40 0.4546 0.2507 0.4746 0.056 Uiso calc R 1 . .
C C41 0.42516(8) 0.1502(4) 0.51280(19) 0.0441(9) Uani d . 1 . .
H H41 0.4096 0.1918 0.4835 0.053 Uiso calc R 1 . .
C C42 0.42095(8) 0.0535(4) 0.56145(19) 0.0418(9) Uani d . 1 . .
C C43 0.44413(9) -0.0074(5) 0.6052(2) 0.0502(10) Uani d . 1 . .
H H43 0.4415 -0.0719 0.6383 0.060 Uiso calc R 1 . .
C C44 0.47111(9) 0.0282(5) 0.59918(19) 0.0482(10) Uani d . 1 . .
H H44 0.4866 -0.0133 0.6285 0.058 Uiso calc R 1 . .
C C45 0.54997(7) 0.1768(4) 0.55707(16) 0.0360(8) Uani d . 1 . .
C C46 0.58004(7) 0.1575(4) 0.57679(16) 0.0317(7) Uani d . 1 . .
C C47 0.59665(7) 0.2488(4) 0.54633(15) 0.0301(7) Uani d . 1 . .
C C48 0.59376(8) 0.0503(4) 0.62186(18) 0.0423(9) Uani d . 1 . .
H H48 0.5833 -0.0148 0.6417 0.051 Uiso calc R 1 . .
C C49 0.62277(8) 0.0435(4) 0.63611(18) 0.0422(9) Uani d . 1 . .
H H49 0.6324 -0.0275 0.6653 0.051 Uiso calc R 1 . .
C C50 0.63774(8) 0.1443(4) 0.60637(17) 0.0391(9) Uani d . 1 . .
H H50 0.6575 0.1416 0.6182 0.047 Uiso calc R 1 . .
O O7 0.57620(11) 0.3027(6) 0.1777(3) 0.0515(14) Uani d PDU 0.50 A -1
H H7O 0.5886 0.3112 0.1568 0.062 Uiso d PR 0.50 A -1
O O8 0.54490(15) 0.4380(7) 0.1031(3) 0.0662(18) Uani d PDU 0.50 A -1
O O9 0.47578(12) 0.3147(7) 0.3757(3) 0.0619(16) Uani d PDU 0.50 A -1
O O10 0.46652(12) 0.0992(7) 0.3243(3) 0.0651(17) Uani d PDU 0.50 A -1
H H10O 0.4575 0.0738 0.3517 0.078 Uiso d PR 0.50 A -1
C C51 0.55115(11) 0.3657(5) 0.1545(2) 0.0409(17) Uani d PDU 0.50 A -1
C C52 0.53036(7) 0.3410(4) 0.19789(16) 0.0385(17) Uani d PGDU 0.50 A -1
C C53 0.52596(9) 0.1961(4) 0.2146(2) 0.049(2) Uani d PGDU 0.50 A -1
H H53 0.5352 0.1200 0.1981 0.059 Uiso calc PR 0.50 A -1
C C54 0.50771(9) 0.1650(3) 0.2560(2) 0.047(2) Uani d PGDU 0.50 A -1
H H54 0.5048 0.0681 0.2672 0.056 Uiso calc PR 0.50 A -1
C C55 0.49387(8) 0.2788(4) 0.28073(17) 0.0461(19) Uani d PGDU 0.50 A -1
C C56 0.49827(9) 0.4237(4) 0.2640(2) 0.042(3) Uani d PGDU 0.50 A -1
C C57 0.51652(9) 0.4548(3) 0.22257(19) 0.041(2) Uani d PGDU 0.50 A -1
C C58 0.52092(14) 0.5997(4) 0.2058(3) 0.044(2) Uani d PGU 0.50 A -1
H H58 0.5331 0.6205 0.1781 0.053 Uiso calc PR 0.50 A -1
C C59 0.50708(19) 0.7134(3) 0.2305(4) 0.047(3) Uani d PGU 0.50 A -1
H H59 0.5100 0.8104 0.2193 0.057 Uiso calc PR 0.50 A -1
C C60 0.48883(19) 0.6823(4) 0.2719(4) 0.068(4) Uani d PGU 0.50 A -1
H H60 0.4796 0.7584 0.2884 0.082 Uiso calc PR 0.50 A -1
C C61 0.48443(14) 0.5374(5) 0.2887(3) 0.057(3) Uani d PGU 0.50 A -1
H H61 0.4722 0.5166 0.3164 0.068 Uiso calc PR 0.50 A -1
C C62 0.47719(9) 0.2234(7) 0.3285(3) 0.050(2) Uani d PDU 0.50 A -1

loop_
_atom_site_aniso_label
_atom_site_aniso_U_11
_atom_site_aniso_U_22
_atom_site_aniso_U_33
_atom_site_aniso_U_12
_atom_site_aniso_U_13
_atom_site_aniso_U_23
Mn1 0.0325(3) 0.0381(3) 0.0258(2) 0.0015(2) 0.0110(2) -0.0006(2)
O1 0.0453(15) 0.0431(14) 0.0294(12) 0.0010(12) 0.0171(11) 0.0011(11)
O2 0.0342(15) 0.0710(19) 0.0338(13) 0.0000(14) 0.0048(11) -0.0056(13)
O3 0.0654(19) 0.0591(17) 0.0245(12) 0.0084(15) 0.0161(12) 0.0071(12)
O4 0.217(5) 0.161(4) 0.0387(18) -0.144(4) 0.040(2) -0.035(2)
O5 0.0398(15) 0.0600(17) 0.0289(12) 0.0147(13) 0.0063(11) -0.0057(12)
O6 0.0341(15) 0.080(2) 0.0612(18) -0.0089(15) 0.0143(13) 0.0063(17)
O1W 0.063(2) 0.0632(19) 0.0460(16) 0.0125(16) 0.0062(14) -0.0068(14)
N1 0.0311(15) 0.0399(16) 0.0290(14) 0.0017(13) 0.0099(12) -0.0012(13)
N2 0.0337(15) 0.0388(16) 0.0262(13) 0.0026(13) 0.0087(12) -0.0015(13)
N3 0.0321(15) 0.0394(16) 0.0254(13) 0.0046(13) 0.0063(11) -0.0030(13)
N4 0.0352(16) 0.0368(16) 0.0260(13) 0.0003(13) 0.0092(12) -0.0023(12)
N5 0.0364(16) 0.0382(16) 0.0323(14) 0.0028(13) 0.0124(13) 0.0040(13)
N6 0.0330(17) 0.0523(19) 0.0438(17) -0.0035(15) 0.0109(14) 0.0065(16)
N7 0.0322(16) 0.0495(18) 0.0385(16) -0.0004(14) 0.0128(13) 0.0016(14)
N8 0.0298(15) 0.0368(15) 0.0325(14) 0.0026(13) 0.0084(12) 0.0012(13)
C1 0.0367(19) 0.0358(18) 0.0249(15) 0.0006(16) 0.0112(14) 0.0000(15)
C2 0.0381(19) 0.0400(19) 0.0236(15) -0.0060(16) 0.0100(14) 0.0004(14)
C3 0.045(2) 0.056(2) 0.0338(18) 0.0049(19) 0.0142(17) 0.0013(18)
C4 0.071(3) 0.056(3) 0.0351(19) 0.001(2) 0.025(2) -0.0081(19)
C5 0.066(3) 0.047(2) 0.0250(17) -0.019(2) 0.0147(18) -0.0020(17)
C6 0.046(2) 0.054(2) 0.0257(16) -0.0174(19) 0.0090(16) 0.0095(16)
C7 0.053(3) 0.105(4) 0.0291(19) -0.024(3) 0.0025(19) 0.016(2)
C8 0.040(3) 0.137(5) 0.052(3) 0.002(3) 0.010(2) 0.044(3)
C9 0.052(3) 0.085(3) 0.052(2) 0.020(2) 0.023(2) 0.029(2)
C10 0.046(2) 0.053(2) 0.0374(19) 0.0059(19) 0.0164(17) 0.0095(18)
C11 0.040(2) 0.045(2) 0.0260(16) -0.0073(17) 0.0123(15) 0.0060(15)
C12 0.091(4) 0.056(3) 0.0261(18) -0.027(3) 0.016(2) -0.0040(18)
C13 0.0334(19) 0.048(2) 0.0349(18) 0.0104(17) 0.0046(15) -0.0018(17)
C14 0.040(2) 0.057(2) 0.0319(18) 0.0058(19) 0.0005(16) -0.0063(18)
C15 0.037(2) 0.050(2) 0.0259(16) 0.0047(17) 0.0036(14) -0.0065(16)
C16 0.0302(17) 0.0365(18) 0.0267(15) 0.0009(15) 0.0079(13) 0.0009(15)
C17 0.0292(17) 0.0319(17) 0.0240(15) -0.0016(14) 0.0101(13) 0.0026(14)
C18 0.0328(18) 0.0345(18) 0.0242(15) -0.0004(15) 0.0081(13) -0.0003(14)
C19 0.0349(19) 0.0378(18) 0.0245(15) -0.0003(16) 0.0100(14) 0.0001(14)
C20 0.0345(18) 0.0346(18) 0.0254(15) -0.0001(15) 0.0102(14) 0.0000(14)
C21 0.0333(19) 0.046(2) 0.0328(17) 0.0057(17) 0.0059(15) -0.0018(16)
C22 0.038(2) 0.044(2) 0.0261(16) 0.0038(17) 0.0054(14) -0.0039(15)
C23 0.0329(18) 0.0381(19) 0.0286(16) 0.0056(15) 0.0105(14) 0.0018(15)
C24 0.0311(19) 0.052(2) 0.0328(18) 0.0045(17) 0.0033(15) -0.0039(17)
C25 0.037(2) 0.048(2) 0.0299(17) 0.0024(17) 0.0034(15) -0.0071(16)
C26 0.0332(18) 0.0330(17) 0.0268(15) 0.0008(15) 0.0100(14) 0.0010(14)
C27 0.0302(17) 0.0366(18) 0.0268(15) -0.0007(15) 0.0120(13) 0.0013(14)
C28 0.0318(18) 0.0303(17) 0.0262(15) -0.0040(14) 0.0101(13) 0.0001(14)
C29 0.0351(19) 0.046(2) 0.0290(16) 0.0058(16) 0.0063(15) -0.0019(16)
C30 0.040(2) 0.054(2) 0.0295(17) -0.0006(19) 0.0056(16) -0.0060(17)
C31 0.039(2) 0.043(2) 0.0289(17) -0.0010(17) 0.0090(15) -0.0066(16)
C32 0.042(2) 0.049(2) 0.0361(18) -0.0013(18) 0.0110(16) 0.0100(18)
C33 0.044(2) 0.054(2) 0.041(2) 0.0009(19) 0.0049(18) 0.0148(19)
C34 0.037(2) 0.055(2) 0.039(2) 0.0008(19) 0.0008(16) 0.0106(19)
C35 0.0342(19) 0.042(2) 0.0307(17) -0.0010(16) 0.0091(15) 0.0025(16)
C36 0.0323(18) 0.0346(18) 0.0274(16) -0.0006(15) 0.0105(14) -0.0029(14)
C37 0.0311(19) 0.050(2) 0.0309(17) -0.0002(17) 0.0063(15) 0.0032(17)
C38 0.036(2) 0.045(2) 0.0395(19) -0.0020(17) 0.0160(16) 0.0007(17)
C39 0.037(2) 0.046(2) 0.0386(19) -0.0034(17) 0.0139(16) -0.0045(17)
C40 0.043(2) 0.052(2) 0.048(2) -0.0024(19) 0.0168(18) 0.0041(19)
C41 0.039(2) 0.051(2) 0.043(2) -0.0001(18) 0.0112(17) -0.0025(19)
C42 0.035(2) 0.050(2) 0.043(2) -0.0077(17) 0.0151(16) -0.0104(18)
C43 0.046(2) 0.062(3) 0.046(2) -0.007(2) 0.0171(19) 0.006(2)
C44 0.041(2) 0.060(3) 0.043(2) 0.001(2) 0.0106(17) 0.010(2)
C45 0.035(2) 0.044(2) 0.0308(17) -0.0026(17) 0.0115(15) 0.0003(16)
C46 0.0331(19) 0.0352(18) 0.0270(16) 0.0029(15) 0.0071(14) -0.0005(15)
C47 0.0318(18) 0.0328(17) 0.0262(15) -0.0006(15) 0.0076(14) -0.0032(14)
C48 0.044(2) 0.045(2) 0.0374(19) 0.0030(18) 0.0094(17) 0.0073(17)
C49 0.045(2) 0.043(2) 0.0391(19) 0.0104(18) 0.0096(17) 0.0120(17)
C50 0.037(2) 0.046(2) 0.0351(18) 0.0063(17) 0.0103(16) 0.0060(17)
O7 0.048(3) 0.060(3) 0.053(3) -0.014(3) 0.025(3) 0.002(3)
O8 0.092(5) 0.072(4) 0.044(3) 0.014(3) 0.033(3) 0.016(3)
O9 0.052(3) 0.088(4) 0.050(3) 0.004(3) 0.021(3) 0.023(3)
O10 0.057(4) 0.074(4) 0.068(4) -0.012(3) 0.023(3) 0.030(3)
C51 0.044(4) 0.043(4) 0.039(4) -0.007(3) 0.016(3) -0.009(3)
C52 0.039(4) 0.041(4) 0.036(3) -0.005(3) 0.010(3) -0.001(3)
C53 0.072(5) 0.042(4) 0.033(4) -0.005(4) 0.013(4) 0.000(4)
C54 0.064(7) 0.039(3) 0.033(4) -0.013(3) 0.004(4) 0.002(4)
C55 0.039(4) 0.054(4) 0.044(4) 0.002(4) 0.006(3) 0.022(4)
C56 0.046(4) 0.045(4) 0.029(6) 0.003(5) -0.008(4) 0.010(3)
C57 0.045(5) 0.041(5) 0.031(4) -0.002(4) -0.002(4) 0.005(4)
C58 0.041(5) 0.047(5) 0.045(4) -0.004(4) 0.008(4) -0.015(4)
C59 0.065(6) 0.027(4) 0.050(6) -0.002(4) 0.014(5) -0.001(4)
C60 0.062(7) 0.075(6) 0.072(8) 0.011(6) 0.023(6) -0.009(6)
C61 0.036(5) 0.080(7) 0.057(6) 0.003(5) 0.018(4) 0.012(5)
C62 0.036(4) 0.061(5) 0.055(5) -0.003(4) 0.011(4) 0.014(4)

loop_
_atom_type_symbol
_atom_type_description
_atom_type_scat_dispersion_real
_atom_type_scat_dispersion_imag
_atom_type_scat_source
C C 0.0033 0.0016 'International Tables Vol C Tables 4.2.6.8 and 6.1.1.4'
H H 0.0000 0.0000 'International Tables Vol C Tables 4.2.6.8 and 6.1.1.4'
N N 0.0061 0.0033 'International Tables Vol C Tables 4.2.6.8 and 6.1.1.4'
O O 0.0106 0.0060 'International Tables Vol C Tables 4.2.6.8 and 6.1.1.4'
Mn Mn 0.3368 0.7283 'International Tables Vol C Tables 4.2.6.8 and 6.1.1.4'

loop_
_geom_angle_atom_site_label_1
_geom_angle_atom_site_label_2
_geom_angle_atom_site_label_3
_geom_angle_site_symmetry_1
_geom_angle_site_symmetry_3
_geom_angle
_geom_angle_publ_flag
O1 Mn1 O3 . 6_566 95.00(10) yes
O1 Mn1 N1 . . 87.10(10) yes
O1 Mn1 N4 . . 97.60(10) yes
O1 Mn1 N5 . . 97.90(10) yes
O1 Mn1 N8 . . 169.90(10) yes
O3 Mn1 N1 6_566 . 165.20(10) yes
O3 Mn1 N4 6_566 . 91.80(10) yes
O3 Mn1 N5 6_566 . 104.80(10) yes
O3 Mn1 N8 6_566 . 87.10(10) yes
N1 Mn1 N4 . . 73.40(10) yes
N1 Mn1 N5 . . 89.50(10) yes
N1 Mn1 N8 . . 93.40(10) yes
N4 Mn1 N5 . . 156.20(10) yes
N4 Mn1 N8 . . 92.20(10) yes
N5 Mn1 N8 . . 72.00(10) yes
C1 O1 Mn1 . . 129.1(2) ?
C12 O3 Mn1 . 6_565 136.2(3) ?
C23 O5 H5O . . 109.5 ?
C42 O6 H6O . . 109.5 ?
H1W1 O1W H1W2 . . 108.2 ?
C13 N1 C17 . . 117.9(3) ?
C13 N1 Mn1 . . 126.6(2) ?
C17 N1 Mn1 . . 115.4(2) ?
C19 N2 C18 . . 105.3(3) ?
C19 N3 C26 . . 107.0(3) ?
C19 N3 H3N . . 126.5 ?
C26 N3 H3N . . 126.5 ?
C31 N4 C28 . . 118.5(3) ?
C31 N4 Mn1 . . 125.0(2) ?
C28 N4 Mn1 . . 116.4(2) ?
C32 N5 C36 . . 117.9(3) ?
C32 N5 Mn1 . . 124.5(2) ?
C36 N5 Mn1 . . 117.6(2) ?
C38 N6 C37 . . 107.0(3) ?
C38 N6 H6N . . 126.5 ?
C37 N6 H6N . . 126.5 ?
C38 N7 C45 . . 105.6(3) ?
C38 N7 H7N . . 127.2 ?
C45 N7 H7N . . 127.2 ?
C50 N8 C47 . . 118.0(3) ?
C50 N8 Mn1 . . 125.8(2) ?
C47 N8 Mn1 . . 116.2(2) ?
O2 C1 O1 . . 124.5(3) ?
O2 C1 C2 . . 118.9(3) ?
O1 C1 C2 . . 116.6(3) ?
C3 C2 C11 . . 118.7(3) ?
C3 C2 C1 . . 117.8(3) ?
C11 C2 C1 . . 123.4(3) ?
C2 C3 C4 . . 121.9(4) ?
C2 C3 H3 . . 119.1 ?
C4 C3 H3 . . 119.1 ?
C5 C4 C3 . . 120.4(4) ?
C5 C4 H4 . . 119.8 ?
C3 C4 H4 . . 119.8 ?
C4 C5 C6 . . 120.0(3) ?
C4 C5 C12 . . 119.1(4) ?
C6 C5 C12 . . 120.8(4) ?
C5 C6 C7 . . 122.7(4) ?
C5 C6 C11 . . 119.5(4) ?
C7 C6 C11 . . 117.7(4) ?
C8 C7 C6 . . 121.3(4) ?
C8 C7 H7 . . 119.4 ?
C6 C7 H7 . . 119.4 ?
C7 C8 C9 . . 121.2(4) ?
C7 C8 H8 . . 119.4 ?
C9 C8 H8 . . 119.4 ?
C10 C9 C8 . . 119.3(5) ?
C10 C9 H9 . . 120.3 ?
C8 C9 H9 . . 120.3 ?
C9 C10 C11 . . 121.4(4) ?
C9 C10 H10 . . 119.3 ?
C11 C10 H10 . . 119.3 ?
C10 C11 C2 . . 122.5(3) ?
C10 C11 C6 . . 118.6(3) ?
C2 C11 C6 . . 118.9(3) ?
O4 C12 O3 . . 123.9(4) ?
O4 C12 C5 . . 119.8(4) ?
O3 C12 C5 . . 116.3(4) ?
N1 C13 C14 . . 123.8(3) ?
N1 C13 H13 . . 118.1 ?
C14 C13 H13 . . 118.1 ?
C15 C14 C13 . . 119.0(3) ?
C15 C14 H14 . . 120.5 ?
C13 C14 H14 . . 120.5 ?
C14 C15 C16 . . 119.3(3) ?
C14 C15 H15 . . 120.3 ?
C16 C15 H15 . . 120.3 ?
C17 C16 C15 . . 118.0(3) ?
C17 C16 C18 . . 117.6(3) ?
C15 C16 C18 . . 124.4(3) ?
N1 C17 C16 . . 122.0(3) ?
N1 C17 C28 . . 117.6(3) ?
C16 C17 C28 . . 120.5(3) ?
C26 C18 N2 . . 110.0(3) ?
C26 C18 C16 . . 121.5(3) ?
N2 C18 C16 . . 128.5(3) ?
N2 C19 N3 . . 111.6(3) ?
N2 C19 C20 . . 123.7(3) ?
N3 C19 C20 . . 124.7(3) ?
C25 C20 C21 . . 118.2(3) ?
C25 C20 C19 . . 122.5(3) ?
C21 C20 C19 . . 119.3(3) ?
C22 C21 C20 . . 121.2(3) ?
C22 C21 H21 . . 119.4 ?
C20 C21 H21 . . 119.4 ?
C23 C22 C21 . . 120.2(3) ?
C23 C22 H22 . . 119.9 ?
C21 C22 H22 . . 119.9 ?
O5 C23 C22 . . 123.2(3) ?
O5 C23 C24 . . 117.4(3) ?
C22 C23 C24 . . 119.4(3) ?
C25 C24 C23 . . 120.2(3) ?
C25 C24 H24 . . 119.9 ?
C23 C24 H24 . . 119.9 ?
C24 C25 C20 . . 120.9(3) ?
C24 C25 H25 . . 119.5 ?
C20 C25 H25 . . 119.5 ?
C18 C26 N3 . . 106.0(3) ?
C18 C26 C27 . . 122.7(3) ?
N3 C26 C27 . . 131.2(3) ?
C29 C27 C28 . . 117.8(3) ?
C29 C27 C26 . . 125.4(3) ?
C28 C27 C26 . . 116.8(3) ?
N4 C28 C27 . . 121.8(3) ?
N4 C28 C17 . . 117.2(3) ?
C27 C28 C17 . . 120.9(3) ?
C30 C29 C27 . . 120.1(3) ?
C30 C29 H29 . . 119.9 ?
C27 C29 H29 . . 119.9 ?
C29 C30 C31 . . 118.6(3) ?
C29 C30 H30 . . 120.7 ?
C31 C30 H30 . . 120.7 ?
N4 C31 C30 . . 123.1(3) ?
N4 C31 H31 . . 118.5 ?
C30 C31 H31 . . 118.5 ?
N5 C32 C33 . . 123.7(4) ?
N5 C32 H32 . . 118.1 ?
C33 C32 H32 . . 118.1 ?
C34 C33 C32 . . 119.2(4) ?
C34 C33 H33 . . 120.4 ?
C32 C33 H33 . . 120.4 ?
C33 C34 C35 . . 118.8(4) ?
C33 C34 H34 . . 120.6 ?
C35 C34 H34 . . 120.6 ?
C36 C35 C34 . . 118.7(3) ?
C36 C35 C37 . . 116.2(3) ?
C34 C35 C37 . . 125.1(3) ?
N5 C36 C35 . . 121.7(3) ?
N5 C36 C47 . . 117.4(3) ?
C35 C36 C47 . . 120.9(3) ?
C45 C37 N6 . . 107.1(3) ?
C45 C37 C35 . . 123.3(3) ?
N6 C37 C35 . . 129.6(3) ?
N7 C38 N6 . . 111.3(3) ?
N7 C38 C39 . . 126.1(3) ?
N6 C38 C39 . . 122.7(3) ?
C44 C39 C40 . . 118.0(4) ?
C44 C39 C38 . . 122.0(3) ?
C40 C39 C38 . . 120.0(3) ?
C41 C40 C39 . . 120.9(4) ?
C41 C40 H40 . . 119.6 ?
C39 C40 H40 . . 119.6 ?
C40 C41 C42 . . 120.4(4) ?
C40 C41 H41 . . 119.8 ?
C42 C41 H41 . . 119.8 ?
O6 C42 C41 . . 122.5(4) ?
O6 C42 C43 . . 117.8(4) ?
C41 C42 C43 . . 119.7(4) ?
C44 C43 C42 . . 119.4(4) ?
C44 C43 H43 . . 120.3 ?
C42 C43 H43 . . 120.3 ?
C43 C44 C39 . . 121.6(4) ?
C43 C44 H44 . . 119.2 ?
C39 C44 H44 . . 119.2 ?
C37 C45 N7 . . 109.1(3) ?
C37 C45 C46 . . 121.4(3) ?
N7 C45 C46 . . 129.6(3) ?
C47 C46 C48 . . 118.3(3) ?
C47 C46 C45 . . 116.8(3) ?
C48 C46 C45 . . 124.8(3) ?
N8 C47 C46 . . 122.1(3) ?
N8 C47 C36 . . 116.8(3) ?
C46 C47 C36 . . 121.1(3) ?
C49 C48 C46 . . 118.7(4) ?
C49 C48 H48 . . 120.6 ?
C46 C48 H48 . . 120.6 ?
C48 C49 C50 . . 119.1(3) ?
C48 C49 H49 . . 120.4 ?
C50 C49 H49 . . 120.4 ?
N8 C50 C49 . . 123.5(4) ?
N8 C50 H50 . . 118.2 ?
C49 C50 H50 . . 118.2 ?
C51 O7 H7O . . 119.4 ?
C62 O10 H10O . . 119.1 ?
O8 C51 O7 . . 124.6(6) ?
O8 C51 C52 . . 121.8(5) ?
O7 C51 C52 . . 113.7(4) ?
C53 C52 C57 . . 120.0 ?
C53 C52 C51 . . 116.7(3) ?
C57 C52 C51 . . 123.3(3) ?
C52 C53 C54 . . 120.0 ?
C52 C53 H53 . . 120.0 ?
C54 C53 H53 . . 120.0 ?
C55 C54 C53 . . 120.0 ?
C55 C54 H54 . . 120.0 ?
C53 C54 H54 . . 120.0 ?
C54 C55 C56 . . 120.0 ?
C54 C55 C62 . . 111.6(3) ?
C56 C55 C62 . . 128.2(3) ?
C55 C56 C57 . . 120.0 ?
C55 C56 C61 . . 120.0 ?
C57 C56 C61 . . 120.0 ?
C58 C57 C56 . . 120.0 ?
C58 C57 C52 . . 120.0 ?
C56 C57 C52 . . 120.0 ?
C57 C58 C59 . . 120.0 ?
C57 C58 H58 . . 120.0 ?
C59 C58 H58 . . 120.0 ?
C58 C59 C60 . . 120.0 ?
C58 C59 H59 . . 120.0 ?
C60 C59 H59 . . 120.0 ?
C61 C60 C59 . . 120.0 ?
C61 C60 H60 . . 120.0 ?
C59 C60 H60 . . 120.0 ?
C60 C61 C56 . . 120.0 ?
C60 C61 H61 . . 120.0 ?
C56 C61 H61 . . 120.0 ?
O10 C62 O9 . . 123.2(6) ?
O10 C62 C55 . . 122.7(6) ?
O9 C62 C55 . . 114.1(5) ?

loop_
_geom_bond_atom_site_label_1
_geom_bond_atom_site_label_2
_geom_bond_site_symmetry_2
_geom_bond_distance
_geom_bond_publ_flag
Mn1 O1 . 2.146(2) yes
Mn1 O3 6_566 2.108(2) yes
Mn1 N1 . 2.282(3) yes
Mn1 N4 . 2.245(3) yes
Mn1 N5 . 2.265(3) yes
Mn1 N8 . 2.307(3) yes
O1 C1 . 1.282(4) ?
O2 C1 . 1.232(4) ?
O3 C12 . 1.239(5) ?
O3 Mn1 6_565 2.108(2) ?
O4 C12 . 1.232(5) ?
O5 C23 . 1.354(4) ?
O5 H5O . 0.8200 ?
O6 C42 . 1.352(4) ?
O6 H6O . 0.8200 ?
O1W H1W1 . 0.8201 ?
O1W H1W2 . 0.8200 ?
N1 C13 . 1.323(4) ?
N1 C17 . 1.353(4) ?
N2 C19 . 1.329(4) ?
N2 C18 . 1.379(4) ?
N3 C19 . 1.361(4) ?
N3 C26 . 1.376(4) ?
N3 H3N . 0.8600 ?
N4 C31 . 1.323(4) ?
N4 C28 . 1.364(4) ?
N5 C32 . 1.327(4) ?
N5 C36 . 1.352(4) ?
N6 C38 . 1.356(5) ?
N6 C37 . 1.383(4) ?
N6 H6N . 0.8600 ?
N7 C38 . 1.347(5) ?
N7 C45 . 1.393(4) ?
N7 H7N . 0.8600 ?
N8 C50 . 1.318(4) ?
N8 C47 . 1.359(4) ?
C1 C2 . 1.515(4) ?
C2 C3 . 1.374(5) ?
C2 C11 . 1.422(5) ?
C3 C4 . 1.406(5) ?
C3 H3 . 0.9300 ?
C4 C5 . 1.355(6) ?
C4 H4 . 0.9300 ?
C5 C6 . 1.414(6) ?
C5 C12 . 1.514(5) ?
C6 C7 . 1.423(6) ?
C6 C11 . 1.431(5) ?
C7 C8 . 1.351(7) ?
C7 H7 . 0.9300 ?
C8 C9 . 1.409(7) ?
C8 H8 . 0.9300 ?
C9 C10 . 1.362(5) ?
C9 H9 . 0.9300 ?
C10 C11 . 1.420(5) ?
C10 H10 . 0.9300 ?
C13 C14 . 1.383(5) ?
C13 H13 . 0.9300 ?
C14 C15 . 1.358(5) ?
C14 H14 . 0.9300 ?
C15 C16 . 1.401(4) ?
C15 H15 . 0.9300 ?
C16 C17 . 1.402(4) ?
C16 C18 . 1.427(5) ?
C17 C28 . 1.455(4) ?
C18 C26 . 1.373(4) ?
C19 C20 . 1.449(5) ?
C20 C25 . 1.388(5) ?
C20 C21 . 1.394(5) ?
C21 C22 . 1.381(5) ?
C21 H21 . 0.9300 ?
C22 C23 . 1.379(5) ?
C22 H22 . 0.9300 ?
C23 C24 . 1.392(5) ?
C24 C25 . 1.384(5) ?
C24 H24 . 0.9300 ?
C25 H25 . 0.9300 ?
C26 C27 . 1.425(4) ?
C27 C29 . 1.394(4) ?
C27 C28 . 1.405(5) ?
C29 C30 . 1.368(5) ?
C29 H29 . 0.9300 ?
C30 C31 . 1.397(5) ?
C30 H30 . 0.9300 ?
C31 H31 . 0.9300 ?
C32 C33 . 1.389(5) ?
C32 H32 . 0.9300 ?
C33 C34 . 1.352(5) ?
C33 H33 . 0.9300 ?
C34 C35 . 1.407(5) ?
C34 H34 . 0.9300 ?
C35 C36 . 1.400(5) ?
C35 C37 . 1.423(5) ?
C36 C47 . 1.453(5) ?
C37 C45 . 1.369(5) ?
C38 C39 . 1.452(5) ?
C39 C44 . 1.382(5) ?
C39 C40 . 1.394(5) ?
C40 C41 . 1.368(5) ?
C40 H40 . 0.9300 ?
C41 C42 . 1.383(5) ?
C41 H41 . 0.9300 ?
C42 C43 . 1.384(5) ?
C43 C44 . 1.378(5) ?
C43 H43 . 0.9300 ?
C44 H44 . 0.9300 ?
C45 C46 . 1.430(5) ?
C46 C47 . 1.400(5) ?
C46 C48 . 1.403(5) ?
C48 C49 . 1.369(5) ?
C48 H48 . 0.9300 ?
C49 C50 . 1.394(5) ?
C49 H49 . 0.9300 ?
C50 H50 . 0.9300 ?
O7 C51 . 1.327(6) ?
O7 H7O . 0.8201 ?
O8 C51 . 1.223(6) ?
O9 C62 . 1.291(7) ?
O10 C62 . 1.236(7) ?
O10 H10O . 0.8198 ?
C51 C52 . 1.507(5) ?
C52 C53 . 1.3900 ?
C52 C57 . 1.3900 ?
C53 C54 . 1.3900 ?
C53 H53 . 0.9300 ?
C54 C55 . 1.3900 ?
C54 H54 . 0.9300 ?
C55 C56 . 1.3900 ?
C55 C62 . 1.496(5) ?
C56 C57 . 1.3900 ?
C56 C61 . 1.3900 ?
C57 C58 . 1.3900 ?
C58 C59 . 1.3900 ?
C58 H58 . 0.9300 ?
C59 C60 . 1.3900 ?
C59 H59 . 0.9300 ?
C60 C61 . 1.3900 ?
C60 H60 . 0.9300 ?
C61 H61 . 0.9300 ?

loop_
_geom_hbond_atom_site_label_D
_geom_hbond_atom_site_label_H
_geom_hbond_atom_site_label_A
_geom_hbond_site_symmetry_A
_geom_hbond_distance_DH
_geom_hbond_distance_HA
_geom_hbond_distance_DA
_geom_hbond_angle_DHA
_geom_hbond_publ_flag
O5 H5O N2 4_645 0.82 1.93 2.737(4) 168 yes
O6 H6O O1W 5_666 0.82 1.85 2.656(4) 168 yes
N3 H3N O2 7_656 0.86 1.97 2.813(4) 166 yes
N6 H6N O9 . 0.86 2.00 2.728(6) 142 yes
N7 H7N O10 5_656 0.86 1.83 2.685(6) 178 yes
O1W H1W2 O1 . 0.82 1.94 2.754(4) 173 yes
O1W H1W1 O4 6_566 0.82 2.19 3.007(6) 173 yes

loop_
_geom_torsion_atom_site_label_1
_geom_torsion_atom_site_label_2
_geom_torsion_atom_site_label_3
_geom_torsion_atom_site_label_4
_geom_torsion_site_symmetry_1
_geom_torsion
O3 Mn1 O1 C1 6_566 122.4(3)
N4 Mn1 O1 C1 . 30.0(3)
N5 Mn1 O1 C1 . -131.9(3)
N1 Mn1 O1 C1 . -42.8(3)
N8 Mn1 O1 C1 . -136.0(5)
O3 Mn1 N1 C13 6_566 -177.0(4)
O1 Mn1 N1 C13 . -78.7(3)
N4 Mn1 N1 C13 . -177.5(3)
N5 Mn1 N1 C13 . 19.3(3)
N8 Mn1 N1 C13 . 91.2(3)
O3 Mn1 N1 C17 6_566 -0.7(6)
O1 Mn1 N1 C17 . 97.6(2)
N4 Mn1 N1 C17 . -1.2(2)
N5 Mn1 N1 C17 . -164.4(2)
N8 Mn1 N1 C17 . -92.5(2)
O3 Mn1 N4 C31 6_566 -0.8(3)
O1 Mn1 N4 C31 . 94.4(3)
N5 Mn1 N4 C31 . -135.3(3)
N1 Mn1 N4 C31 . 179.1(3)
N8 Mn1 N4 C31 . -88.0(3)
O3 Mn1 N4 C28 6_566 -179.4(2)
O1 Mn1 N4 C28 . -84.1(2)
N5 Mn1 N4 C28 . 46.1(4)
N1 Mn1 N4 C28 . 0.5(2)
N8 Mn1 N4 C28 . 93.4(2)
O3 Mn1 N5 C32 6_566 102.6(3)
O1 Mn1 N5 C32 . 5.3(3)
N4 Mn1 N5 C32 . -124.9(3)
N1 Mn1 N5 C32 . -81.7(3)
N8 Mn1 N5 C32 . -175.4(3)
O3 Mn1 N5 C36 6_566 -79.9(3)
O1 Mn1 N5 C36 . -177.2(2)
N4 Mn1 N5 C36 . 52.6(4)
N1 Mn1 N5 C36 . 95.8(2)
N8 Mn1 N5 C36 . 2.0(2)
O3 Mn1 N8 C50 6_566 -75.1(3)
O1 Mn1 N8 C50 . -177.4(5)
N4 Mn1 N8 C50 . 16.5(3)
N5 Mn1 N8 C50 . 178.3(3)
N1 Mn1 N8 C50 . 90.0(3)
O3 Mn1 N8 C47 6_566 103.7(2)
O1 Mn1 N8 C47 . 1.5(7)
N4 Mn1 N8 C47 . -164.6(2)
N5 Mn1 N8 C47 . -2.8(2)
N1 Mn1 N8 C47 . -91.1(2)
Mn1 O1 C1 O2 . -80.7(4)
Mn1 O1 C1 C2 . 96.7(3)
O2 C1 C2 C3 . 37.7(5)
O1 C1 C2 C3 . -139.9(4)
O2 C1 C2 C11 . -146.9(4)
O1 C1 C2 C11 . 35.6(5)
C11 C2 C3 C4 . -0.8(6)
C1 C2 C3 C4 . 174.8(3)
C2 C3 C4 C5 . -4.7(6)
C3 C4 C5 C6 . 3.8(6)
C3 C4 C5 C12 . -179.4(4)
C4 C5 C6 C7 . -179.9(4)
C12 C5 C6 C7 . 3.4(6)
C4 C5 C6 C11 . 2.4(6)
C12 C5 C6 C11 . -174.3(3)
C5 C6 C7 C8 . -174.5(4)
C11 C6 C7 C8 . 3.3(6)
C6 C7 C8 C9 . 3.1(7)
C7 C8 C9 C10 . -4.7(7)
C8 C9 C10 C11 . -0.3(6)
C9 C10 C11 C2 . -175.8(4)
C9 C10 C11 C6 . 6.6(5)
C3 C2 C11 C10 . -170.6(3)
C1 C2 C11 C10 . 14.0(5)
C3 C2 C11 C6 . 6.9(5)
C1 C2 C11 C6 . -168.4(3)
C5 C6 C11 C10 . 169.9(3)
C7 C6 C11 C10 . -8.0(5)
C5 C6 C11 C2 . -7.8(5)
C7 C6 C11 C2 . 174.4(3)
Mn1 O3 C12 O4 6_565 53.9(8)
Mn1 O3 C12 C5 6_565 -126.4(4)
C4 C5 C12 O4 . 113.9(6)
C6 C5 C12 O4 . -69.4(7)
C4 C5 C12 O3 . -65.9(6)
C6 C5 C12 O3 . 110.9(5)
C17 N1 C13 C14 . -0.2(6)
Mn1 N1 C13 C14 . 176.1(3)
N1 C13 C14 C15 . 0.8(6)
C13 C14 C15 C16 . -1.0(6)
C14 C15 C16 C17 . 0.6(5)
C14 C15 C16 C18 . -179.1(3)
C13 N1 C17 C16 . -0.3(5)
Mn1 N1 C17 C16 . -176.9(2)
C13 N1 C17 C28 . 178.3(3)
Mn1 N1 C17 C28 . 1.7(4)
C15 C16 C17 N1 . 0.1(5)
C18 C16 C17 N1 . 179.8(3)
C15 C16 C17 C28 . -178.5(3)
C18 C16 C17 C28 . 1.2(5)
C19 N2 C18 C26 . 1.5(4)
C19 N2 C18 C16 . 179.4(3)
C17 C16 C18 C26 . 0.3(5)
C15 C16 C18 C26 . 180.0(3)
C17 C16 C18 N2 . -177.4(3)
C15 C16 C18 N2 . 2.3(6)
C18 N2 C19 N3 . -1.2(4)
C18 N2 C19 C20 . 179.2(3)
C26 N3 C19 N2 . 0.6(4)
C26 N3 C19 C20 . -179.9(3)
N2 C19 C20 C25 . 168.0(3)
N3 C19 C20 C25 . -11.5(5)
N2 C19 C20 C21 . -12.3(5)
N3 C19 C20 C21 . 168.2(3)
C25 C20 C21 C22 . -0.4(5)
C19 C20 C21 C22 . 179.9(3)
C20 C21 C22 C23 . 0.4(6)
C21 C22 C23 O5 . 178.4(3)
C21 C22 C23 C24 . -0.2(5)
O5 C23 C24 C25 . -178.8(3)
C22 C23 C24 C25 . -0.2(6)
C23 C24 C25 C20 . 0.2(6)
C21 C20 C25 C24 . 0.0(5)
C19 C20 C25 C24 . 179.8(3)
N2 C18 C26 N3 . -1.1(4)
C16 C18 C26 N3 . -179.2(3)
N2 C18 C26 C27 . 176.2(3)
C16 C18 C26 C27 . -1.8(5)
C19 N3 C26 C18 . 0.4(4)
C19 N3 C26 C27 . -176.7(3)
C18 C26 C27 C29 . -177.3(3)
N3 C26 C27 C29 . -0.6(6)
C18 C26 C27 C28 . 1.8(5)
N3 C26 C27 C28 . 178.4(3)
C31 N4 C28 C27 . 0.1(5)
Mn1 N4 C28 C27 . 178.8(2)
C31 N4 C28 C17 . -178.5(3)
Mn1 N4 C28 C17 . 0.2(4)
C29 C27 C28 N4 . 0.3(5)
C26 C27 C28 N4 . -178.8(3)
C29 C27 C28 C17 . 178.9(3)
C26 C27 C28 C17 . -0.2(4)
N1 C17 C28 N4 . -1.3(4)
C16 C17 C28 N4 . 177.4(3)
N1 C17 C28 C27 . -179.9(3)
C16 C17 C28 C27 . -1.3(5)
C28 C27 C29 C30 . -1.0(5)
C26 C27 C29 C30 . 178.0(3)
C27 C29 C30 C31 . 1.2(6)
C28 N4 C31 C30 . 0.1(5)
Mn1 N4 C31 C30 . -178.5(3)
C29 C30 C31 N4 . -0.7(6)
C36 N5 C32 C33 . -0.5(6)
Mn1 N5 C32 C33 . 177.0(3)
N5 C32 C33 C34 . 2.3(6)
C32 C33 C34 C35 . -1.6(6)
C33 C34 C35 C36 . -0.8(6)
C33 C34 C35 C37 . 178.1(4)
C32 N5 C36 C35 . -2.0(5)
Mn1 N5 C36 C35 . -179.7(3)
C32 N5 C36 C47 . 176.5(3)
Mn1 N5 C36 C47 . -1.1(4)
C34 C35 C36 N5 . 2.7(5)
C37 C35 C36 N5 . -176.3(3)
C34 C35 C36 C47 . -175.9(3)
C37 C35 C36 C47 . 5.2(5)
C38 N6 C37 C45 . 0.4(4)
C38 N6 C37 C35 . -179.4(4)
C36 C35 C37 C45 . -3.0(5)
C34 C35 C37 C45 . 178.1(4)
C36 C35 C37 N6 . 176.8(4)
C34 C35 C37 N6 . -2.1(7)
C45 N7 C38 N6 . -0.3(4)
C45 N7 C38 C39 . -179.8(4)
C37 N6 C38 N7 . -0.1(4)
C37 N6 C38 C39 . 179.4(3)
N7 C38 C39 C44 . 3.9(6)
N6 C38 C39 C44 . -175.5(4)
N7 C38 C39 C40 . -176.9(4)
N6 C38 C39 C40 . 3.7(6)
C44 C39 C40 C41 . -0.6(6)
C38 C39 C40 C41 . -179.8(4)
C39 C40 C41 C42 . 0.2(6)
C40 C41 C42 O6 . -178.9(4)
C40 C41 C42 C43 . 0.4(6)
O6 C42 C43 C44 . 178.7(4)
C41 C42 C43 C44 . -0.6(6)
C42 C43 C44 C39 . 0.2(7)
C40 C39 C44 C43 . 0.3(6)
C38 C39 C44 C43 . 179.6(4)
N6 C37 C45 N7 . -0.7(4)
C35 C37 C45 N7 . 179.2(3)
N6 C37 C45 C46 . 178.6(3)
C35 C37 C45 C46 . -1.6(6)
C38 N7 C45 C37 . 0.6(4)
C38 N7 C45 C46 . -178.5(4)
C37 C45 C46 C47 . 3.9(5)
N7 C45 C46 C47 . -177.1(3)
C37 C45 C46 C48 . -173.3(3)
N7 C45 C46 C48 . 5.8(6)
C50 N8 C47 C46 . 2.4(5)
Mn1 N8 C47 C46 . -176.6(2)
C50 N8 C47 C36 . -177.8(3)
Mn1 N8 C47 C36 . 3.3(4)
C48 C46 C47 N8 . -4.4(5)
C45 C46 C47 N8 . 178.2(3)
C48 C46 C47 C36 . 175.8(3)
C45 C46 C47 C36 . -1.6(5)
N5 C36 C47 N8 . -1.5(4)
C35 C36 C47 N8 . 177.1(3)
N5 C36 C47 C46 . 178.4(3)
C35 C36 C47 C46 . -3.0(5)
C47 C46 C48 C49 . 2.6(5)
C45 C46 C48 C49 . 179.7(4)
C46 C48 C49 C50 . 1.0(6)
C47 N8 C50 C49 . 1.5(5)
Mn1 N8 C50 C49 . -179.7(3)
C48 C49 C50 N8 . -3.2(6)
O8 C51 C52 C53 . 127.7(3)
O7 C51 C52 C53 . -52.4(3)
O8 C51 C52 C57 . -54.2(3)
O7 C51 C52 C57 . 125.7(3)
C57 C52 C53 C54 . 0.0
C51 C52 C53 C54 . 178.2(2)
C52 C53 C54 C55 . 0.0
C53 C54 C55 C56 . 0.0
C53 C54 C55 C62 . -175.3(2)
C54 C55 C56 C57 . 0.0
C62 C55 C56 C57 . 174.4(2)
C54 C55 C56 C61 . 180.0
C62 C55 C56 C61 . -5.6(2)
C55 C56 C57 C58 . 180.0
C61 C56 C57 C58 . 0.0
C55 C56 C57 C52 . 0.0
C61 C56 C57 C52 . 180.0
C53 C52 C57 C58 . 180.0
C51 C52 C57 C58 . 2.0(2)
C53 C52 C57 C56 . 0.0
C51 C52 C57 C56 . -178.0(2)
C56 C57 C58 C59 . 0.0
C52 C57 C58 C59 . 180.0
C57 C58 C59 C60 . 0.0
C58 C59 C60 C61 . 0.0
C59 C60 C61 C56 . 0.0
C55 C56 C61 C60 . 180.0
C57 C56 C61 C60 . 0.0
C54 C55 C62 O10 . -30.3(3)
C56 C55 C62 O10 . 154.9(3)
C54 C55 C62 O9 . 147.5(3)
C56 C55 C62 O9 . -27.3(3)
